data_1529323
loop_
_publ_author_name
'Tan, Wei Wen'
'Yoshikai, Naohiko'

_publ_section_title
;
 Copper-catalyzed condensation of imines and \a-diazo-\b-dicarbonyl
 compounds: modular and regiocontrolled synthesis of multisubstituted
 pyrroles
;
_journal_issue 11
_journal_name_full 'Chem. Sci.'
_journal_page_first 6448
_journal_paper_doi 10.1039/C5SC02322J
_journal_volume 6
_journal_year 2015
_chemical_formula_sum 'C27 H23 N O3'
_chemical_formula_weight 409.46
_chemical_name_systematic 'Ethyl 1-oxo-2,10b-diphenyl-1,5,6,10b-tetrahydropyrrolo[2,1-a]isoquinoline-3-carboxylate'
_space_group_crystal_system monoclinic
_space_group_IT_number 14
_space_group_name_Hall '-P 2ybc'
_space_group_name_H-M_alt 'P 1 21/c 1'
_symmetry_space_group_name_Hall '-P 2ybc'
_symmetry_space_group_name_H-M 'P 1 21/c 1'
_atom_sites_solution_hydrogens geom
_audit_update_record
;
2015-05-05 deposited with the CCDC.
2015-07-31 downloaded from the CCDC.
;
_cell_angle_alpha 90
_cell_angle_beta 106.912(2)
_cell_angle_gamma 90
_cell_formula_units_Z 4
_cell_length_a 9.9721(5)
_cell_length_b 14.3477(7)
_cell_length_c 15.3171(10)
_cell_measurement_reflns_used 3355
_cell_measurement_temperature 103.(2)
_cell_measurement_theta_max 28.3793
_cell_measurement_theta_min 2.5637
_cell_volume 2096.7(2)
_computing_cell_refinement 'SAINT V8.34A (Bruker AXS Inc., 2013)'
_computing_data_collection 'APEX2 (Bruker AXS Inc., 2014)'
_computing_data_reduction 'SAINT V8.34A (Bruker AXS Inc., 2013)'
_computing_molecular_graphics 'XP (Bruker AXS Inc., 2014)'
_computing_publication_material 'APEX2 (Bruker AXS Inc., 2014)'
_computing_structure_refinement 'SHELXL-2014/6 (Sheldrick, 2014)'
_diffrn_ambient_temperature 103.(2)
_diffrn_detector_area_resol_mean 8.3333
_diffrn_measured_fraction_theta_full 0.992
_diffrn_measured_fraction_theta_max 0.992
_diffrn_measurement_device_type 'CCD area detector'
_diffrn_measurement_method 'phi and omega scans'
_diffrn_radiation_monochromator graphite
_diffrn_radiation_type MoK\a
_diffrn_radiation_wavelength 0.71073
_diffrn_reflns_av_R_equivalents 0.0606
_diffrn_reflns_av_unetI/netI 0.0628
_diffrn_reflns_limit_h_max 11
_diffrn_reflns_limit_h_min -13
_diffrn_reflns_limit_k_max 19
_diffrn_reflns_limit_k_min -19
_diffrn_reflns_limit_l_max 21
_diffrn_reflns_limit_l_min -20
_diffrn_reflns_number 22285
_diffrn_reflns_theta_full 29.32
_diffrn_reflns_theta_max 29.32
_diffrn_reflns_theta_min 1.99
_diffrn_source 'fine-focus sealed tube'
_exptl_absorpt_coefficient_mu 0.084
_exptl_absorpt_correction_T_max 0.97
_exptl_absorpt_correction_T_min 0.82
_exptl_absorpt_correction_type multi-scan
_exptl_absorpt_process_details 'SADABS V2014/4 (Bruker AXS Inc.)'
_exptl_crystal_colour colourless
_exptl_crystal_density_diffrn 1.297
_exptl_crystal_density_method 'not measured'
_exptl_crystal_description block
_exptl_crystal_F_000 864
_exptl_crystal_recrystallization_method 'Re-crystallisation from solvent: ethyl acetate and hexane'
_exptl_crystal_size_max 0.420
_exptl_crystal_size_mid 0.400
_exptl_crystal_size_min 0.340
_refine_diff_density_max 0.377
_refine_diff_density_min -0.524
_refine_ls_extinction_method none
_refine_ls_goodness_of_fit_ref 1.098
_refine_ls_hydrogen_treatment constr
_refine_ls_matrix_type full
_refine_ls_number_parameters 281
_refine_ls_number_reflns 5696
_refine_ls_number_restraints 0
_refine_ls_restrained_S_all 1.098
_refine_ls_R_factor_all 0.0895
_refine_ls_R_factor_gt 0.0528
_refine_ls_shift/su_max 0.000
_refine_ls_shift/su_mean 0.000
_refine_ls_structure_factor_coef Fsqd
_refine_ls_weighting_details 'w=1/[\s^2^(Fo^2^)+(0.0857P)^2^] where P=(Fo^2^+2Fc^2^)/3'
_refine_ls_weighting_scheme calc
_refine_ls_wR_factor_gt 0.1302
_refine_ls_wR_factor_ref 0.1661
_reflns_number_gt 3906
_reflns_number_total 5696
_reflns_threshold_expression 'I > 2\s(I)'
_cod_data_source_file c5sc02322j2.cif
_cod_data_source_block I
_cod_depositor_comments 'Adding full bibliography for 1529322--1529323.cif.'
_cod_database_code 1529323

loop_
_space_group_symop_operation_xyz
'x, y, z'
'-x, y+1/2, -z+1/2'
'-x, -y, -z'
'x, -y-1/2, z-1/2'

loop_
_atom_site_type_symbol
_atom_site_label
_atom_site_fract_x
_atom_site_fract_y
_atom_site_fract_z
_atom_site_U_iso_or_equiv
_atom_site_adp_type
_atom_site_calc_flag
_atom_site_refinement_flags_adp
_atom_site_refinement_flags_posn
_atom_site_occupancy
C C1 0.44873(17) 0.75082(10) 0.91854(11) 0.0137(3) Uani d . . 1
C C2 0.33399(17) 0.78761(11) 0.83331(12) 0.0151(3) Uani d . . 1
C C3 0.20295(17) 0.78901(11) 0.85631(12) 0.0154(3) Uani d . . 1
C C4 0.23035(17) 0.74999(11) 0.94158(12) 0.0157(3) Uani d . . 1
C C5 0.43254(18) 0.72017(12) 1.07653(12) 0.0178(4) Uani d . . 1
H H5A 0.5151 0.6784 1.0906 0.021 Uiso calc U R 1
H H5B 0.3667 0.6963 1.1087 0.021 Uiso calc U R 1
C C6 0.47836(19) 0.81844(11) 1.10901(12) 0.0191(4) Uani d . . 1
H H6A 0.3948 0.8565 1.1073 0.023 Uiso calc U R 1
H H6B 0.5389 0.8162 1.1729 0.023 Uiso calc U R 1
C C7 0.55769(17) 0.86343(11) 1.04984(12) 0.0172(4) Uani d . . 1
C C8 0.64618(18) 0.93940(12) 1.08323(13) 0.0224(4) Uani d . . 1
H H8 0.6567 0.9612 1.1434 0.027 Uiso calc U R 1
C C9 0.71854(18) 0.98324(12) 1.03027(14) 0.0244(4) Uani d . . 1
H H9 0.7775 1.0349 1.0539 0.029 Uiso calc U R 1
C C10 0.70470(18) 0.95154(11) 0.94259(14) 0.0226(4) Uani d . . 1
H H10 0.7548 0.9811 0.9062 0.027 Uiso calc U R 1
C C11 0.61775(18) 0.87673(11) 0.90820(13) 0.0188(4) Uani d . . 1
H H11 0.6084 0.8552 0.8481 0.023 Uiso calc U R 1
C C12 0.54353(17) 0.83257(11) 0.96118(12) 0.0150(3) Uani d . . 1
C C13 0.52766(17) 0.66701(11) 0.89669(12) 0.0146(3) Uani d . . 1
C C14 0.67010(18) 0.65476(12) 0.93772(14) 0.0252(4) Uani d . . 1
H H14 0.7216 0.7015 0.9775 0.03 Uiso calc U R 1
C C15 0.7387(2) 0.57512(13) 0.92150(16) 0.0310(5) Uani d . . 1
H H15 0.8361 0.5674 0.9505 0.037 Uiso calc U R 1
C C16 0.6647(2) 0.50737(12) 0.86303(14) 0.0257(4) Uani d . . 1
H H16 0.7113 0.4531 0.8513 0.031 Uiso calc U R 1
C C17 0.5226(2) 0.51872(12) 0.82156(13) 0.0256(4) Uani d . . 1
H H17 0.4715 0.4723 0.7812 0.031 Uiso calc U R 1
C C18 0.45475(19) 0.59791(12) 0.83884(13) 0.0223(4) Uani d . . 1
H H18 0.357 0.6049 0.8106 0.027 Uiso calc U R 1
C C19 0.06848(17) 0.82421(11) 0.79730(12) 0.0173(4) Uani d . . 1
C C20 0.06828(18) 0.90165(12) 0.74174(12) 0.0204(4) Uani d . . 1
H H20 0.1546 0.9306 0.7434 0.024 Uiso calc U R 1
C C21 -0.0553(2) 0.93681(13) 0.68447(14) 0.0267(4) Uani d . . 1
H H21 -0.0533 0.9889 0.6466 0.032 Uiso calc U R 1
C C22 -0.1818(2) 0.89596(14) 0.68240(15) 0.0308(5) Uani d . . 1
H H22 -0.2669 0.9201 0.6434 0.037 Uiso calc U R 1
C C23 -0.18385(19) 0.81989(15) 0.73735(14) 0.0297(5) Uani d . . 1
H H23 -0.2708 0.7921 0.7361 0.036 Uiso calc U R 1
C C24 -0.06052(18) 0.78382(14) 0.79414(13) 0.0246(4) Uani d . . 1
H H24 -0.0635 0.7313 0.8312 0.03 Uiso calc U R 1
C C25 0.12666(17) 0.73393(11) 0.99439(12) 0.0169(4) Uani d . . 1
C C26 0.00114(18) 0.80829(12) 1.08524(13) 0.0199(4) Uani d . . 1
H H26A 0.0087 0.7475 1.1169 0.024 Uiso calc U R 1
H H26B -0.0959 0.8155 1.045 0.024 Uiso calc U R 1
C C27 0.03695(19) 0.88602(13) 1.15330(14) 0.0258(4) Uani d . . 1
H H27A 0.1324 0.8772 1.1936 0.039 Uiso calc U R 1
H H27B -0.0292 0.8861 1.1897 0.039 Uiso calc U R 1
H H27C 0.0311 0.9456 1.1212 0.039 Uiso calc U R 1
N N1 0.36443(14) 0.72101(9) 0.97858(10) 0.0151(3) Uani d . . 1
O O1 0.07688(14) 0.65882(9) 1.00053(10) 0.0281(3) Uani d . . 1
O O2 0.10114(12) 0.81291(8) 1.03145(8) 0.0190(3) Uani d . . 1
O O3 0.35727(13) 0.80866(8) 0.76162(9) 0.0211(3) Uani d . . 1

loop_
_atom_site_aniso_label
_atom_site_aniso_U_11
_atom_site_aniso_U_22
_atom_site_aniso_U_33
_atom_site_aniso_U_12
_atom_site_aniso_U_13
_atom_site_aniso_U_23
C1 0.0154(8) 0.0148(7) 0.0121(8) -0.0004(6) 0.0058(7) 0.0008(6)
C2 0.0179(8) 0.0136(7) 0.0146(8) 0.0000(6) 0.0059(7) -0.0006(6)
C3 0.0137(8) 0.0171(7) 0.0160(9) -0.0010(6) 0.0050(7) -0.0027(6)
C4 0.0164(8) 0.0137(7) 0.0189(9) -0.0033(6) 0.0081(7) -0.0034(6)
C5 0.0209(9) 0.0208(8) 0.0128(9) 0.0017(7) 0.0067(7) 0.0023(6)
C6 0.0235(9) 0.0199(8) 0.0143(9) 0.0024(7) 0.0061(7) -0.0026(7)
C7 0.0171(8) 0.0140(8) 0.0197(9) 0.0028(6) 0.0045(7) -0.0006(6)
C8 0.0214(9) 0.0178(8) 0.0244(10) 0.0026(7) 0.0014(8) -0.0051(7)
C9 0.0195(9) 0.0138(8) 0.0368(12) 0.0001(7) 0.0031(8) -0.0025(7)
C10 0.0189(9) 0.0162(8) 0.0333(11) -0.0009(7) 0.0087(8) 0.0045(7)
C11 0.0190(9) 0.0167(8) 0.0211(10) 0.0024(6) 0.0067(7) 0.0025(7)
C12 0.0139(8) 0.0120(7) 0.0181(9) 0.0012(6) 0.0028(7) 0.0005(6)
C13 0.0163(8) 0.0153(7) 0.0139(8) -0.0009(6) 0.0072(7) 0.0006(6)
C14 0.0188(9) 0.0185(8) 0.0365(12) -0.0010(7) 0.0052(8) -0.0058(8)
C15 0.0201(10) 0.0212(9) 0.0524(15) 0.0017(7) 0.0115(9) -0.0028(9)
C16 0.0317(11) 0.0161(8) 0.0383(12) 0.0010(7) 0.0241(9) -0.0009(8)
C17 0.0366(11) 0.0176(8) 0.0224(10) -0.0032(8) 0.0084(9) -0.0049(7)
C18 0.0232(10) 0.0203(9) 0.0205(10) -0.0003(7) 0.0017(8) -0.0022(7)
C19 0.0143(8) 0.0227(8) 0.0150(9) 0.0009(6) 0.0044(7) -0.0067(7)
C20 0.0184(9) 0.0221(8) 0.0197(10) 0.0001(7) 0.0042(7) -0.0051(7)
C21 0.0274(10) 0.0258(9) 0.0238(10) 0.0082(8) 0.0026(8) -0.0032(8)
C22 0.0182(10) 0.0407(11) 0.0278(11) 0.0104(8) -0.0023(8) -0.0088(9)
C23 0.0143(9) 0.0467(12) 0.0277(11) -0.0021(8) 0.0053(8) -0.0110(9)
C24 0.0206(9) 0.0326(10) 0.0226(10) -0.0032(8) 0.0092(8) -0.0062(8)
C25 0.0169(8) 0.0193(8) 0.0157(9) -0.0008(6) 0.0064(7) -0.0003(6)
C26 0.0189(9) 0.0230(9) 0.0225(10) 0.0000(7) 0.0133(8) 0.0005(7)
C27 0.0227(10) 0.0312(10) 0.0264(11) -0.0018(8) 0.0115(8) -0.0066(8)
N1 0.0166(7) 0.0174(7) 0.0132(7) -0.0008(5) 0.0073(6) 0.0005(5)
O1 0.0331(8) 0.0211(6) 0.0373(9) -0.0091(5) 0.0218(7) -0.0054(6)
O2 0.0223(7) 0.0183(6) 0.0211(7) -0.0005(5) 0.0139(6) -0.0005(5)
O3 0.0225(7) 0.0275(7) 0.0155(7) 0.0044(5) 0.0091(5) 0.0044(5)

loop_
_atom_type_symbol
_atom_type_description
_atom_type_scat_dispersion_real
_atom_type_scat_dispersion_imag
_atom_type_scat_source
C C 0.0033 0.0016 'International Tables Vol C Tables 4.2.6.8 and 6.1.1.4'
H H 0.0000 0.0000 'International Tables Vol C Tables 4.2.6.8 and 6.1.1.4'
O O 0.0106 0.0060 'International Tables Vol C Tables 4.2.6.8 and 6.1.1.4'
N N 0.0061 0.0033 'International Tables Vol C Tables 4.2.6.8 and 6.1.1.4'

loop_
_geom_angle_atom_site_label_1
_geom_angle_atom_site_label_2
_geom_angle_atom_site_label_3
_geom_angle
N1 C1 C13 109.35(12)
N1 C1 C12 110.44(13)
C13 C1 C12 113.82(13)
N1 C1 C2 101.98(12)
C13 C1 C2 112.53(13)
C12 C1 C2 108.08(12)
O3 C2 C3 129.36(16)
O3 C2 C1 123.43(15)
C3 C2 C1 107.20(14)
C4 C3 C2 106.35(14)
C4 C3 C19 128.15(15)
C2 C3 C19 125.49(15)
N1 C4 C3 114.92(15)
N1 C4 C25 118.46(15)
C3 C4 C25 126.59(15)
N1 C5 C6 109.58(14)
C7 C6 C5 111.10(14)
C12 C7 C8 118.44(16)
C12 C7 C6 121.72(15)
C8 C7 C6 119.83(16)
C9 C8 C7 121.32(18)
C8 C9 C10 119.79(16)
C11 C10 C9 119.86(17)
C10 C11 C12 120.60(17)
C7 C12 C11 119.99(15)
C7 C12 C1 122.27(15)
C11 C12 C1 117.74(15)
C18 C13 C14 118.45(16)
C18 C13 C1 119.70(15)
C14 C13 C1 121.72(15)
C13 C14 C15 121.02(17)
C16 C15 C14 119.76(18)
C15 C16 C17 119.84(16)
C16 C17 C18 120.01(17)
C13 C18 C17 120.91(17)
C24 C19 C20 117.99(16)
C24 C19 C3 122.93(16)
C20 C19 C3 119.07(15)
C21 C20 C19 121.24(17)
C22 C21 C20 119.89(19)
C23 C22 C21 119.73(18)
C22 C23 C24 120.67(18)
C23 C24 C19 120.47(19)
O1 C25 O2 126.76(16)
O1 C25 C4 122.93(15)
O2 C25 C4 110.31(13)
O2 C26 C27 107.08(14)
C4 N1 C5 122.72(14)
C4 N1 C1 108.74(13)
C5 N1 C1 117.66(13)
C25 O2 C26 116.63(13)

loop_
_geom_bond_atom_site_label_1
_geom_bond_atom_site_label_2
_geom_bond_distance
C1 N1 1.478(2)
C1 C13 1.527(2)
C1 C12 1.529(2)
C1 C2 1.557(2)
C2 O3 1.224(2)
C2 C3 1.449(2)
C3 C4 1.374(2)
C3 C19 1.471(2)
C4 N1 1.357(2)
C4 C25 1.504(2)
C5 N1 1.456(2)
C5 C6 1.521(2)
C6 C7 1.510(2)
C7 C12 1.396(2)
C7 C8 1.402(2)
C8 C9 1.384(3)
C9 C10 1.386(3)
C10 C11 1.384(2)
C11 C12 1.399(2)
C13 C18 1.386(2)
C13 C14 1.387(2)
C14 C15 1.391(2)
C15 C16 1.381(3)
C16 C17 1.384(3)
C17 C18 1.387(2)
C19 C24 1.399(2)
C19 C20 1.399(3)
C20 C21 1.383(3)
C21 C22 1.383(3)
C22 C23 1.382(3)
C23 C24 1.384(3)
C25 O1 1.202(2)
C25 O2 1.325(2)
C26 O2 1.4682(19)
C26 C27 1.497(2)
